data_4516927
loop_
_publ_author_name
'Tarai, Arup'
'Baruah, Jubaraj B.'

_publ_section_title
;
 Conformation and Visual Distinction between Urea and Thiourea Derivatives
 by an Acetate Ion and a Hexafluorosilicate Cocrystal of the Urea
 Derivative in the Detection of Water in Dimethylsulfoxide.
;
_journal_issue 10
_journal_name_full 'ACS omega'
_journal_page_first 6991
_journal_page_last 7001
_journal_paper_doi 10.1021/acsomega.7b01217
_journal_volume 2
_journal_year 2017
_chemical_formula_moiety 'C15 H13 N3 O5, C2 H6 O S'
_chemical_formula_sum 'C17 H19 N3 O6 S'
_chemical_formula_weight 393.41
_space_group_crystal_system triclinic
_space_group_IT_number 2
_space_group_name_Hall '-P 1'
_space_group_name_H-M_alt 'P -1'
_atom_sites_solution_hydrogens geom
_audit_creation_method SHELXL-2014/7
_cell_angle_alpha 80.729(15)
_cell_angle_beta 80.544(14)
_cell_angle_gamma 80.501(14)
_cell_formula_units_Z 2
_cell_length_a 8.2476(16)
_cell_length_b 9.1570(17)
_cell_length_c 13.002(3)
_cell_measurement_reflns_used 1381
_cell_measurement_temperature 296(2)
_cell_measurement_theta_max 20.37
_cell_measurement_theta_min 2.36
_cell_volume 946.2(3)
_computing_structure_refinement 'SHELXL-2014/7 (Sheldrick, 2014)'
_diffrn_ambient_temperature 296(2)
_diffrn_measured_fraction_theta_full 0.951
_diffrn_measured_fraction_theta_max 0.951
_diffrn_measurement_device_type 'CCD area detector'
_diffrn_measurement_method 'phi and omega scans'
_diffrn_radiation_type MoK\a
_diffrn_radiation_wavelength 0.71073
_diffrn_reflns_av_R_equivalents 0.0414
_diffrn_reflns_av_unetI/netI 0.0828
_diffrn_reflns_Laue_measured_fraction_full 0.951
_diffrn_reflns_Laue_measured_fraction_max 0.951
_diffrn_reflns_limit_h_max 9
_diffrn_reflns_limit_h_min -9
_diffrn_reflns_limit_k_max 10
_diffrn_reflns_limit_k_min -10
_diffrn_reflns_limit_l_max 15
_diffrn_reflns_limit_l_min -15
_diffrn_reflns_number 9645
_diffrn_reflns_point_group_measured_fraction_full 0.951
_diffrn_reflns_point_group_measured_fraction_max 0.951
_diffrn_reflns_theta_full 25.045
_diffrn_reflns_theta_max 25.045
_diffrn_reflns_theta_min 1.603
_exptl_absorpt_coefficient_mu 0.210
_exptl_absorpt_correction_T_max 0.975
_exptl_absorpt_correction_T_min 0.941
_exptl_absorpt_correction_type multi-scan
_exptl_absorpt_process_details multi-scan
_exptl_crystal_colour Yellow
_exptl_crystal_density_diffrn 1.381
_exptl_crystal_description Block
_exptl_crystal_F_000 412
_exptl_crystal_size_max 0.33
_exptl_crystal_size_mid 0.24
_exptl_crystal_size_min 0.12
_refine_diff_density_max 1.247
_refine_diff_density_min -0.358
_refine_diff_density_rms 0.056
_refine_ls_extinction_method none
_refine_ls_goodness_of_fit_ref 1.069
_refine_ls_hydrogen_treatment constr
_refine_ls_matrix_type full
_refine_ls_number_parameters 247
_refine_ls_number_reflns 3191
_refine_ls_number_restraints 0
_refine_ls_restrained_S_all 1.069
_refine_ls_R_factor_all 0.1280
_refine_ls_R_factor_gt 0.0790
_refine_ls_shift/su_max 0.000
_refine_ls_shift/su_mean 0.000
_refine_ls_structure_factor_coef Fsqd
_refine_ls_weighting_details 'w=1/[\s^2^(Fo^2^)+(0.0100P)^2^+1.5000P] where P=(Fo^2^+2Fc^2^)/3'
_refine_ls_weighting_scheme calc
_refine_ls_wR_factor_gt 0.1689
_refine_ls_wR_factor_ref 0.1945
_reflns_Friedel_coverage 0.000
_reflns_number_gt 1878
_reflns_number_total 3191
_reflns_threshold_expression 'I > 2\s(I)'
_cod_data_source_file ao7b01217_si_001.cif
_cod_data_source_block L1.DMSO
_cod_database_code 4516927
_shelx_shelxl_version_number 2014/7
_shelx_space_group_comment
;
The symmetry employed for this shelxl refinement is uniquely defined
by the following loop, which should always be used as a source of
symmetry information in preference to the above space-group names.
They are only intended as comments.
;

loop_
_space_group_symop_operation_xyz
'x, y, z'
'-x, -y, -z'

loop_
_atom_site_label
_atom_site_type_symbol
_atom_site_fract_x
_atom_site_fract_y
_atom_site_fract_z
_atom_site_U_iso_or_equiv
_atom_site_adp_type
_atom_site_occupancy
_atom_site_site_symmetry_order
_atom_site_calc_flag
_atom_site_refinement_flags_posn
_atom_site_refinement_flags_adp
S1 S 0.1512(2) 0.32459(15) 0.16755(12) 0.0819(5) Uani 1 1 d . .
C10 C -0.0512(6) 0.6980(5) 0.4075(3) 0.0526(11) Uani 1 1 d . .
C2 C 1.0047(6) 0.8166(5) 0.0985(4) 0.0612(12) Uani 1 1 d . .
C5 C 0.6350(6) 0.6089(5) 0.1681(4) 0.0647(13) Uani 1 1 d . .
H5 H 0.6030 0.5209 0.1562 0.078 Uiso 1 1 calc R U
C6 C 0.5242(6) 0.7034(5) 0.2287(3) 0.0532(11) Uani 1 1 d . .
C3 C 0.8408(6) 0.7720(5) 0.1426(3) 0.0549(12) Uani 1 1 d . .
C14 C -0.2539(6) 0.8527(5) 0.5130(4) 0.0636(13) Uani 1 1 d . .
H14 H -0.2879 0.9413 0.5417 0.076 Uiso 1 1 calc R U
C13 C -0.3551(6) 0.7431(5) 0.5322(4) 0.0565(12) Uani 1 1 d . .
C9 C 0.2363(6) 0.7379(5) 0.3272(4) 0.0573(12) Uani 1 1 d . .
C8 C 0.7301(6) 0.8647(5) 0.2057(4) 0.0587(12) Uani 1 1 d . .
H8 H 0.7628 0.9514 0.2192 0.070 Uiso 1 1 calc R U
C7 C 0.5751(6) 0.8321(5) 0.2485(4) 0.0596(12) Uani 1 1 d . .
H7 H 0.5044 0.8957 0.2907 0.072 Uiso 1 1 calc R U
C11 C -0.1578(6) 0.5903(5) 0.4270(4) 0.0578(12) Uani 1 1 d . .
H11 H -0.1260 0.5023 0.3972 0.069 Uiso 1 1 calc R U
C12 C -0.3080(6) 0.6117(5) 0.4888(4) 0.0620(13) Uani 1 1 d . .
H12 H -0.3778 0.5387 0.5016 0.074 Uiso 1 1 calc R U
C4 C 0.7907(6) 0.6417(5) 0.1252(4) 0.0613(13) Uani 1 1 d . .
H4 H 0.8624 0.5767 0.0846 0.074 Uiso 1 1 calc R U
C15 C -0.1020(6) 0.8304(5) 0.4509(4) 0.0618(13) Uani 1 1 d . .
H15 H -0.0332 0.9042 0.4378 0.074 Uiso 1 1 calc R U
C1 C 1.2582(7) 0.7549(7) -0.0081(5) 0.101(2) Uani 1 1 d . .
H1A H 1.2487 0.8523 -0.0489 0.151 Uiso 1 1 calc R U
H1B H 1.3113 0.6818 -0.0528 0.151 Uiso 1 1 calc R U
H1C H 1.3232 0.7533 0.0470 0.151 Uiso 1 1 calc R U
C16 C 0.3070(7) 0.1737(6) 0.1397(5) 0.0939(19) Uani 1 1 d . .
H16A H 0.3992 0.2108 0.0936 0.141 Uiso 1 1 calc R U
H16B H 0.2630 0.1058 0.1062 0.141 Uiso 1 1 calc R U
H16C H 0.3436 0.1224 0.2040 0.141 Uiso 1 1 calc R U
C17 C 0.0049(8) 0.2236(7) 0.2514(5) 0.107(2) Uani 1 1 d . .
H17A H 0.0566 0.1634 0.3079 0.160 Uiso 1 1 calc R U
H17B H -0.0354 0.1602 0.2122 0.160 Uiso 1 1 calc R U
H17C H -0.0862 0.2921 0.2796 0.160 Uiso 1 1 calc R U
O5 O 1.0953(4) 0.7207(4) 0.0374(3) 0.0775(10) Uani 1 1 d . .
O4 O 1.0553(4) 0.9243(4) 0.1158(3) 0.0846(11) Uani 1 1 d . .
O3 O 0.2411(4) 0.8528(4) 0.3603(3) 0.0815(11) Uani 1 1 d . .
O2 O -0.5517(5) 0.8745(4) 0.6442(3) 0.0990(13) Uani 1 1 d . .
O6 O 0.2196(5) 0.4101(4) 0.2352(3) 0.0897(12) Uani 1 1 d . .
O1 O -0.6028(5) 0.6661(5) 0.6142(4) 0.1105(15) Uani 1 1 d . .
N2 N 0.3679(5) 0.6618(4) 0.2678(3) 0.0624(11) Uani 1 1 d . .
H2 H 0.3514 0.5777 0.2530 0.075 Uiso 1 1 calc R U
N1 N 0.0997(5) 0.6644(4) 0.3447(3) 0.0594(10) Uani 1 1 d . .
H1 H 0.1088 0.5877 0.3127 0.071 Uiso 1 1 calc R U
N3 N -0.5134(5) 0.7630(5) 0.6008(4) 0.0727(12) Uani 1 1 d . .

loop_
_atom_site_aniso_label
_atom_site_aniso_U_11
_atom_site_aniso_U_22
_atom_site_aniso_U_33
_atom_site_aniso_U_23
_atom_site_aniso_U_13
_atom_site_aniso_U_12
S1 0.0901(11) 0.0661(8) 0.0941(11) -0.0254(7) -0.0116(8) -0.0122(7)
C10 0.049(3) 0.052(2) 0.059(3) -0.012(2) -0.007(2) -0.010(2)
C2 0.062(3) 0.063(3) 0.061(3) -0.010(2) -0.012(3) -0.012(3)
C5 0.070(4) 0.051(3) 0.077(3) -0.020(2) 0.002(3) -0.020(2)
C6 0.056(3) 0.048(2) 0.058(3) -0.008(2) -0.008(2) -0.012(2)
C3 0.052(3) 0.055(3) 0.059(3) -0.006(2) -0.008(2) -0.013(2)
C14 0.064(3) 0.052(3) 0.078(3) -0.019(2) -0.006(3) -0.011(2)
C13 0.052(3) 0.056(3) 0.064(3) -0.015(2) -0.004(2) -0.011(2)
C9 0.054(3) 0.052(3) 0.068(3) -0.013(2) -0.009(2) -0.011(2)
C8 0.056(3) 0.051(3) 0.074(3) -0.011(2) -0.014(3) -0.014(2)
C7 0.057(3) 0.054(3) 0.071(3) -0.017(2) -0.008(3) -0.011(2)
C11 0.055(3) 0.050(3) 0.072(3) -0.016(2) -0.006(3) -0.011(2)
C12 0.055(3) 0.055(3) 0.081(3) -0.015(2) -0.009(3) -0.015(2)
C4 0.065(3) 0.056(3) 0.063(3) -0.017(2) 0.001(3) -0.011(2)
C15 0.067(3) 0.050(3) 0.071(3) -0.014(2) -0.002(3) -0.020(2)
C1 0.069(4) 0.118(5) 0.116(5) -0.033(4) 0.011(4) -0.025(4)
C16 0.075(4) 0.078(4) 0.136(5) -0.041(4) -0.009(4) -0.010(3)
C17 0.093(5) 0.116(5) 0.124(5) -0.047(4) 0.016(4) -0.052(4)
O5 0.057(2) 0.079(2) 0.098(3) -0.027(2) 0.008(2) -0.0191(18)
O4 0.075(3) 0.085(2) 0.104(3) -0.034(2) 0.002(2) -0.035(2)
O3 0.068(2) 0.071(2) 0.116(3) -0.048(2) 0.007(2) -0.0248(18)
O2 0.080(3) 0.087(3) 0.134(4) -0.061(3) 0.017(2) -0.012(2)
O6 0.096(3) 0.070(2) 0.117(3) -0.042(2) -0.009(2) -0.032(2)
O1 0.079(3) 0.096(3) 0.160(4) -0.063(3) 0.037(3) -0.036(2)
N2 0.062(3) 0.049(2) 0.080(3) -0.0211(19) 0.001(2) -0.0173(19)
N1 0.060(3) 0.052(2) 0.071(3) -0.0189(19) -0.002(2) -0.0179(18)
N3 0.058(3) 0.072(3) 0.091(3) -0.028(2) -0.001(2) -0.011(2)

loop_
_atom_type_symbol
_atom_type_description
_atom_type_scat_dispersion_real
_atom_type_scat_dispersion_imag
_atom_type_scat_source
C C 0.0033 0.0016 'International Tables Vol C Tables 4.2.6.8 and 6.1.1.4'
H H 0.0000 0.0000 'International Tables Vol C Tables 4.2.6.8 and 6.1.1.4'
N N 0.0061 0.0033 'International Tables Vol C Tables 4.2.6.8 and 6.1.1.4'
O O 0.0106 0.0060 'International Tables Vol C Tables 4.2.6.8 and 6.1.1.4'
S S 0.1246 0.1234 'International Tables Vol C Tables 4.2.6.8 and 6.1.1.4'

loop_
_geom_angle_atom_site_label_1
_geom_angle_atom_site_label_2
_geom_angle_atom_site_label_3
_geom_angle
O6 S1 C17 106.6(3)
O6 S1 C16 106.0(3)
C17 S1 C16 98.8(3)
N1 C10 C15 124.7(4)
N1 C10 C11 116.6(4)
C15 C10 C11 118.7(4)
O4 C2 O5 122.5(5)
O4 C2 C3 125.3(5)
O5 C2 C3 112.2(4)
C4 C5 C6 121.7(4)
C5 C6 C7 118.6(4)
C5 C6 N2 117.7(4)
C7 C6 N2 123.7(4)
C4 C3 C8 118.0(4)
C4 C3 C2 123.4(4)
C8 C3 C2 118.6(4)
C13 C14 C15 119.6(4)
C14 C13 C12 121.0(4)
C14 C13 N3 120.2(4)
C12 C13 N3 118.8(4)
O3 C9 N1 124.5(4)
O3 C9 N2 124.5(4)
N1 C9 N2 111.0(4)
C7 C8 C3 122.2(4)
C8 C7 C6 119.5(4)
C12 C11 C10 121.2(4)
C11 C12 C13 119.2(4)
C5 C4 C3 119.9(4)
C14 C15 C10 120.3(4)
C2 O5 C1 115.9(4)
C9 N2 C6 128.5(4)
C9 N1 C10 128.4(4)
O2 N3 O1 121.8(4)
O2 N3 C13 119.3(4)
O1 N3 C13 118.9(4)

loop_
_geom_bond_atom_site_label_1
_geom_bond_atom_site_label_2
_geom_bond_distance
S1 O6 1.495(4)
S1 C17 1.764(6)
S1 C16 1.765(5)
C10 N1 1.390(5)
C10 C15 1.392(6)
C10 C11 1.394(6)
C2 O4 1.198(5)
C2 O5 1.333(6)
C2 C3 1.474(6)
C5 C4 1.375(6)
C5 C6 1.389(6)
C6 C7 1.389(6)
C6 N2 1.396(6)
C3 C4 1.387(6)
C3 C8 1.397(6)
C14 C13 1.376(6)
C14 C15 1.378(6)
C13 C12 1.382(6)
C13 N3 1.458(6)
C9 O3 1.208(5)
C9 N1 1.375(5)
C9 N2 1.381(5)
C8 C7 1.368(6)
C11 C12 1.365(6)
C1 O5 1.439(6)
O2 N3 1.217(5)
O1 N3 1.218(5)
